data_7703805
loop_
_publ_author_name
'Sorg, Jens R.'
'Schneider, Tilman'
'Wohlfarth, Luise'
'Sch\"afer, Thomas C'
'Sedykh, Alexander'
'M\"uller-Buschbaum, Klaus'

_publ_section_title
;
 Sb- and Bi-based coordination polymers with N-donor ligands with and
 without lone-pair effects and their photoluminescence properties.
;
_journal_issue 15
_journal_name_full 'Dalton transactions (Cambridge, England : 2003)'
_journal_page_first 4904
_journal_page_last 4913
_journal_paper_doi 10.1039/d0dt00265h
_journal_volume 49
_journal_year 2020
_chemical_formula_moiety 'C12 H12 Bi Cl3 N2'
_chemical_formula_sum 'C12 H12 Bi Cl3 N2'
_chemical_formula_weight 499.57
_space_group_crystal_system triclinic
_space_group_IT_number 2
_space_group_name_Hall '-P 1'
_space_group_name_H-M_alt 'P -1'
_atom_sites_solution_hydrogens geom
_audit_creation_date 2020-03-09
_audit_creation_method
;
Olex2 1.2
(compiled 2018.05.29 svn.r3508 for OlexSys, GUI svn.r5506)
;
_audit_update_record
;
2020-03-09 deposited with the CCDC.	2020-03-12 downloaded from the CCDC.
;
_cell_angle_alpha 68.695(4)
_cell_angle_beta 71.645(4)
_cell_angle_gamma 75.065(3)
_cell_formula_units_Z 2
_cell_length_a 8.8401(7)
_cell_length_b 9.1362(7)
_cell_length_c 10.5082(9)
_cell_measurement_reflns_used 9918
_cell_measurement_temperature 100(2)
_cell_measurement_theta_max 27.08
_cell_measurement_theta_min 2.42
_cell_volume 740.54(11)
_computing_cell_refinement 'SAINT v8.37A (Bruker, 2015)'
_computing_data_collection 'APEX3 ver. 2016.9-0 (Bruker AXS)'
_computing_data_reduction 'SAINT v8.37A (Bruker, 2015)'
_computing_molecular_graphics 'Olex2 (Dolomanov et al., 2009)'
_computing_publication_material 'Olex2 (Dolomanov et al., 2009)'
_computing_structure_refinement 'XL (Sheldrick, 2008)'
_diffrn_ambient_temperature 100.0
_diffrn_measured_fraction_theta_full 1.000
_diffrn_measured_fraction_theta_max 0.995
_diffrn_measurement_device_type 'Bruker APEX-II CCD'
_diffrn_measurement_method '\f and \w scans'
_diffrn_radiation_type MoK\a
_diffrn_radiation_wavelength 0.71073
_diffrn_reflns_av_R_equivalents 0.0577
_diffrn_reflns_av_unetI/netI 0.0310
_diffrn_reflns_Laue_measured_fraction_full 1.000
_diffrn_reflns_Laue_measured_fraction_max 0.995
_diffrn_reflns_limit_h_max 11
_diffrn_reflns_limit_h_min -11
_diffrn_reflns_limit_k_max 11
_diffrn_reflns_limit_k_min -11
_diffrn_reflns_limit_l_max 13
_diffrn_reflns_limit_l_min -13
_diffrn_reflns_number 28575
_diffrn_reflns_point_group_measured_fraction_full 1.000
_diffrn_reflns_point_group_measured_fraction_max 0.995
_diffrn_reflns_theta_full 25.242
_diffrn_reflns_theta_max 27.222
_diffrn_reflns_theta_min 2.146
_diffrn_standards_number 0
_exptl_absorpt_coefficient_mu 12.428
_exptl_absorpt_correction_T_max 0.5628
_exptl_absorpt_correction_T_min 0.2155
_exptl_absorpt_correction_type multi-scan
_exptl_absorpt_process_details
;
SADABS-2016/2 (Bruker,2016/2) was used for absorption correction.
wR2(int) was 0.1432 before and 0.0654 after correction.
The Ratio of minimum to maximum transmission is 0.3829.
The \l/2 correction factor is Not present.
;
_exptl_crystal_colour 'clear light colourless'
_exptl_crystal_colour_lustre clear
_exptl_crystal_colour_modifier light
_exptl_crystal_colour_primary colourless
_exptl_crystal_density_diffrn 2.240
_exptl_crystal_description block
_exptl_crystal_F_000 464
_exptl_crystal_size_max 0.236
_exptl_crystal_size_mid 0.142
_exptl_crystal_size_min 0.106
_refine_diff_density_max 2.400
_refine_diff_density_min -2.727
_refine_diff_density_rms 0.209
_refine_ls_extinction_method none
_refine_ls_goodness_of_fit_ref 1.089
_refine_ls_hydrogen_treatment constr
_refine_ls_matrix_type full
_refine_ls_number_parameters 163
_refine_ls_number_reflns 3287
_refine_ls_number_restraints 84
_refine_ls_restrained_S_all 1.090
_refine_ls_R_factor_all 0.0381
_refine_ls_R_factor_gt 0.0307
_refine_ls_shift/su_max 0.001
_refine_ls_shift/su_mean 0.000
_refine_ls_structure_factor_coef Fsqd
_refine_ls_weighting_details 'w=1/[\s^2^(Fo^2^)+(0.0121P)^2^+9.7594P] where P=(Fo^2^+2Fc^2^)/3'
_refine_ls_weighting_scheme calc
_refine_ls_wR_factor_gt 0.0694
_refine_ls_wR_factor_ref 0.0749
_reflns_Friedel_coverage 0.000
_reflns_number_gt 2967
_reflns_number_total 3287
_reflns_threshold_expression 'I > 2\s(I)'
_cod_data_source_file d0dt00265h2.cif
_cod_data_source_block 1D-[Bi2Cl6(4-bpa)2]
_cod_depositor_comments 'Adding full bibliography for 7703794--7703809.cif.'
_cod_original_cell_volume 740.55(11)
_cod_database_code 7703805
_shelx_shelxl_version_number 2014/7
_shelx_space_group_comment
;
The symmetry employed for this shelxl refinement is uniquely defined
by the following loop, which should always be used as a source of
symmetry information in preference to the above space-group names.
They are only intended as comments.
;
_olex2_refinement_description
;
1. Fixed Uiso
 At 1.2 times of:
  All C(H) groups, All C(H,H) groups
2. Uiso/Uaniso restraints and constraints
N2 \\sim C8 \\sim C9 \\sim C10 \\sim C11 \\sim C7 \\sim C3 \\sim C12: within 2A
with sigma of 0.001 and sigma for terminal atoms of 0.001
C3 \\sim C12 \\sim C6 \\sim C4 \\sim C5 \\sim N1 \\sim C1 \\sim C2: within 2A
with sigma of 0.001 and sigma for terminal atoms of 0.001
3.a Secondary CH2 refined with riding coordinates:
 C7(H7A,H7B), C6(H6A,H6B)
3.b Aromatic/amide H refined with riding coordinates:
 C8(H8), C9(H9), C11(H11), C12(H12), C4(H4), C5(H5), C1(H1), C2(H2)
;
_olex2_submission_special_instructions 'No special instructions were received'

loop_
_space_group_symop_operation_xyz
'x, y, z'
'-x, -y, -z'

loop_
_atom_site_label
_atom_site_type_symbol
_atom_site_fract_x
_atom_site_fract_y
_atom_site_fract_z
_atom_site_U_iso_or_equiv
_atom_site_adp_type
_atom_site_occupancy
_atom_site_site_symmetry_order
_atom_site_calc_flag
_atom_site_refinement_flags_posn
_atom_site_refinement_flags_adp
_atom_site_refinement_flags_occupancy
_atom_site_disorder_assembly
_atom_site_disorder_group
N2 N -0.2473(7) 0.2364(7) 0.2455(7) 0.0256(7) Uani 1 1 d . U . . .
C8 C -0.2793(8) 0.3921(8) 0.1860(8) 0.0243(7) Uani 1 1 d . U . . .
H8 H -0.3781 0.4356 0.1583 0.029 Uiso 1 1 calc R . . . .
C9 C -0.1744(8) 0.4947(8) 0.1625(8) 0.0246(7) Uani 1 1 d . U . . .
H9 H -0.2022 0.6058 0.1199 0.030 Uiso 1 1 calc R . . . .
C10 C -0.0296(8) 0.4344(8) 0.2012(8) 0.0250(7) Uani 1 1 d . U . . .
C11 C 0.0026(8) 0.2725(8) 0.2635(9) 0.0278(8) Uani 1 1 d . U . . .
H11 H 0.1006 0.2259 0.2920 0.033 Uiso 1 1 calc R . . . .
C7 C 0.0880(8) 0.5395(8) 0.1803(8) 0.0240(8) Uani 1 1 d . U . . .
H7A H 0.0664 0.6425 0.1079 0.029 Uiso 1 1 calc R . . . .
H7B H 0.1996 0.4881 0.1467 0.029 Uiso 1 1 calc R . . . .
C3 C 0.1880(9) 0.6712(8) 0.3067(9) 0.0302(8) Uani 1 1 d . U . . .
C12 C -0.1080(8) 0.1775(8) 0.2846(9) 0.0284(8) Uani 1 1 d . U . . .
H12 H -0.0840 0.0661 0.3286 0.034 Uiso 1 1 calc R . . . .
C6 C 0.0720(9) 0.5687(8) 0.3194(8) 0.0285(9) Uani 1 1 d . U . . .
H6A H -0.0397 0.6204 0.3519 0.034 Uiso 1 1 calc R . . . .
H6B H 0.0911 0.4649 0.3917 0.034 Uiso 1 1 calc R . . . .
C4 C 0.1847(9) 0.8226(8) 0.2174(9) 0.0308(8) Uani 1 1 d . U . . .
H4 H 0.1091 0.8649 0.1606 0.037 Uiso 1 1 calc R . . . .
C5 C 0.2914(9) 0.9152(9) 0.2092(9) 0.0309(8) Uani 1 1 d . U . . .
H5 H 0.2872 1.0200 0.1449 0.037 Uiso 1 1 calc R . . . .
N1 N 0.3980(8) 0.8662(7) 0.2853(7) 0.0309(8) Uani 1 1 d . U . . .
C1 C 0.3972(9) 0.7211(9) 0.3769(9) 0.0344(8) Uani 1 1 d . U . . .
H1 H 0.4696 0.6842 0.4365 0.041 Uiso 1 1 calc R . . . .
C2 C 0.2950(9) 0.6200(9) 0.3901(9) 0.0341(8) Uani 1 1 d . U . . .
H2 H 0.2995 0.5163 0.4564 0.041 Uiso 1 1 calc R . . . .
Bi1 Bi 0.57121(3) 1.04886(3) 0.27589(3) 0.01963(8) Uani 1 1 d . . . . .
Cl1 Cl 0.46868(19) 1.25672(18) 0.07024(19) 0.0249(4) Uani 1 1 d . . . . .
Cl2 Cl 0.8009(2) 0.91409(19) 0.12168(19) 0.0244(3) Uani 1 1 d . . . . .
Cl3 Cl 0.6849(2) 0.8254(2) 0.5165(2) 0.0280(4) Uani 1 1 d . . . . .

loop_
_atom_site_aniso_label
_atom_site_aniso_U_11
_atom_site_aniso_U_22
_atom_site_aniso_U_33
_atom_site_aniso_U_23
_atom_site_aniso_U_13
_atom_site_aniso_U_12
N2 0.0212(14) 0.0176(14) 0.0447(18) -0.0095(13) -0.0160(13) -0.0045(12)
C8 0.0204(14) 0.0171(14) 0.0432(18) -0.0103(13) -0.0161(13) -0.0044(12)
C9 0.0209(14) 0.0172(14) 0.0431(18) -0.0103(13) -0.0156(13) -0.0043(12)
C10 0.0211(13) 0.0173(13) 0.0437(17) -0.0110(13) -0.0150(13) -0.0042(11)
C11 0.0224(14) 0.0188(14) 0.0467(18) -0.0090(13) -0.0155(13) -0.0037(12)
C7 0.0208(15) 0.0169(15) 0.0428(19) -0.0122(15) -0.0143(15) -0.0044(13)
C3 0.0331(16) 0.0207(14) 0.0446(18) 0.0000(13) -0.0246(14) -0.0135(13)
C12 0.0228(14) 0.0189(14) 0.0471(18) -0.0081(13) -0.0156(13) -0.0038(12)
C6 0.0321(18) 0.0193(16) 0.043(2) -0.0012(15) -0.0240(16) -0.0132(14)
C4 0.0334(16) 0.0215(15) 0.0449(19) 0.0009(14) -0.0248(15) -0.0142(13)
C5 0.0337(16) 0.0214(15) 0.0451(19) 0.0007(14) -0.0249(15) -0.0143(13)
N1 0.0336(16) 0.0213(14) 0.0459(19) 0.0005(14) -0.0254(15) -0.0142(13)
C1 0.0357(16) 0.0233(15) 0.0486(19) 0.0027(14) -0.0253(15) -0.0134(13)
C2 0.0355(16) 0.0228(15) 0.0481(19) 0.0025(14) -0.0248(15) -0.0132(13)
Bi1 0.01939(12) 0.01094(12) 0.03495(15) -0.00486(9) -0.01682(10) -0.00372(8)
Cl1 0.0236(8) 0.0147(7) 0.0398(10) -0.0029(7) -0.0185(7) -0.0036(6)
Cl2 0.0275(8) 0.0184(7) 0.0310(9) -0.0062(7) -0.0138(7) -0.0035(6)
Cl3 0.0296(8) 0.0216(8) 0.0379(10) -0.0121(7) -0.0198(8) 0.0063(7)

loop_
_atom_type_symbol
_atom_type_description
_atom_type_scat_dispersion_real
_atom_type_scat_dispersion_imag
_atom_type_scat_source
C C 0.0033 0.0016 'International Tables Vol C Tables 4.2.6.8 and 6.1.1.4'
H H 0.0000 0.0000 'International Tables Vol C Tables 4.2.6.8 and 6.1.1.4'
Bi Bi -4.1077 10.2566 'International Tables Vol C Tables 4.2.6.8 and 6.1.1.4'
Cl Cl 0.1484 0.1585 'International Tables Vol C Tables 4.2.6.8 and 6.1.1.4'
N N 0.0061 0.0033 'International Tables Vol C Tables 4.2.6.8 and 6.1.1.4'

loop_
_geom_angle_atom_site_label_1
_geom_angle_atom_site_label_2
_geom_angle_atom_site_label_3
_geom_angle
_geom_angle_site_symmetry_1
_geom_angle_site_symmetry_3
_geom_angle_publ_flag
C8 N2 C12 117.8(6) . . ?
C8 N2 Bi1 122.9(4) . 1_445 ?
C12 N2 Bi1 119.3(4) . 1_445 ?
N2 C8 H8 118.6 . . ?
N2 C8 C9 122.7(6) . . ?
C9 C8 H8 118.6 . . ?
C8 C9 H9 120.1 . . ?
C10 C9 C8 119.8(6) . . ?
C10 C9 H9 120.1 . . ?
C9 C10 C7 122.3(6) . . ?
C11 C10 C9 117.1(6) . . ?
C11 C10 C7 120.5(6) . . ?
C10 C11 H11 120.0 . . ?
C10 C11 C12 120.0(6) . . ?
C12 C11 H11 120.0 . . ?
C10 C7 H7A 109.6 . . ?
C10 C7 H7B 109.6 . . ?
C10 C7 C6 110.3(6) . . ?
H7A C7 H7B 108.1 . . ?
C6 C7 H7A 109.6 . . ?
C6 C7 H7B 109.6 . . ?
C4 C3 C6 121.2(6) . . ?
C4 C3 C2 117.0(6) . . ?
C2 C3 C6 121.7(6) . . ?
N2 C12 C11 122.6(6) . . ?
N2 C12 H12 118.7 . . ?
C11 C12 H12 118.7 . . ?
C7 C6 H6A 108.9 . . ?
C7 C6 H6B 108.9 . . ?
C3 C6 C7 113.1(7) . . ?
C3 C6 H6A 108.9 . . ?
C3 C6 H6B 108.9 . . ?
H6A C6 H6B 107.8 . . ?
C3 C4 H4 120.0 . . ?
C3 C4 C5 120.1(7) . . ?
C5 C4 H4 120.0 . . ?
C4 C5 H5 118.2 . . ?
N1 C5 C4 123.7(7) . . ?
N1 C5 H5 118.2 . . ?
C5 N1 C1 116.5(6) . . ?
C5 N1 Bi1 121.3(5) . . ?
C1 N1 Bi1 121.9(5) . . ?
N1 C1 H1 118.5 . . ?
N1 C1 C2 123.1(7) . . ?
C2 C1 H1 118.5 . . ?
C3 C2 C1 119.6(7) . . ?
C3 C2 H2 120.2 . . ?
C1 C2 H2 120.2 . . ?
N2 Bi1 Cl1 87.23(14) 1_665 . ?
N2 Bi1 Cl2 88.52(15) 1_665 . ?
N2 Bi1 Cl3 92.58(15) 1_665 2_676 ?
N2 Bi1 Cl3 90.83(14) 1_665 . ?
N1 Bi1 N2 175.4(2) . 1_665 ?
N1 Bi1 Cl1 89.65(14) . . ?
N1 Bi1 Cl2 88.35(17) . . ?
N1 Bi1 Cl3 92.41(14) . . ?
N1 Bi1 Cl3 90.93(17) . 2_676 ?
Cl1 Bi1 Cl3 92.59(5) . 2_676 ?
Cl1 Bi1 Cl3 176.98(5) . . ?
Cl2 Bi1 Cl1 94.17(6) . . ?
Cl2 Bi1 Cl3 173.20(5) . 2_676 ?
Cl2 Bi1 Cl3 88.09(5) . . ?
Cl3 Bi1 Cl3 85.19(5) . 2_676 ?
Bi1 Cl3 Bi1 94.81(5) . 2_676 ?

loop_
_geom_bond_atom_site_label_1
_geom_bond_atom_site_label_2
_geom_bond_distance
_geom_bond_site_symmetry_2
_geom_bond_publ_flag
N2 C8 1.323(9) . ?
N2 C12 1.338(8) . ?
N2 Bi1 2.512(5) 1_445 ?
C8 H8 0.9500 . ?
C8 C9 1.391(9) . ?
C9 H9 0.9500 . ?
C9 C10 1.382(9) . ?
C10 C11 1.376(9) . ?
C10 C7 1.506(8) . ?
C11 H11 0.9500 . ?
C11 C12 1.386(9) . ?
C7 H7A 0.9900 . ?
C7 H7B 0.9900 . ?
C7 C6 1.536(11) . ?
C3 C6 1.504(9) . ?
C3 C4 1.359(10) . ?
C3 C2 1.370(10) . ?
C12 H12 0.9500 . ?
C6 H6A 0.9900 . ?
C6 H6B 0.9900 . ?
C4 H4 0.9500 . ?
C4 C5 1.386(9) . ?
C5 H5 0.9500 . ?
C5 N1 1.313(9) . ?
N1 C1 1.326(9) . ?
N1 Bi1 2.499(5) . ?
C1 H1 0.9500 . ?
C1 C2 1.396(9) . ?
C2 H2 0.9500 . ?
Bi1 N2 2.512(5) 1_665 ?
Bi1 Cl1 2.5421(16) . ?
Bi1 Cl2 2.5206(17) . ?
Bi1 Cl3 2.9278(18) 2_676 ?
Bi1 Cl3 2.8918(17) . ?
Cl3 Bi1 2.9279(18) 2_676 ?
